data_7705110
loop_
_publ_author_name
'Saab, Marina'
'Nelson, David J.'
'Tzouras, Nikolaos V.'
'A C A Bayrakdar, Tahani'
'Nolan, Steven P.'
'Nahra, Fady'
'Van Hecke, Kristof'

_publ_section_title
;
 Straightforward access to chalcogenoureas derived from N-heterocyclic
 carbenes and their coordination chemistry.
;
_journal_issue 34
_journal_name_full 'Dalton transactions (Cambridge, England : 2003)'
_journal_page_first 12068
_journal_page_last 12081
_journal_paper_doi 10.1039/d0dt02558e
_journal_volume 49
_journal_year 2020
_chemical_formula_moiety 'C15 H24 N2 S'
_chemical_formula_sum 'C15 H24 N2 S'
_chemical_formula_weight 264.42
_space_group_crystal_system monoclinic
_space_group_IT_number 14
_space_group_name_Hall '-P 2ybc'
_space_group_name_H-M_alt 'P 1 21/c 1'
_atom_sites_solution_hydrogens geom
_atom_sites_solution_primary dual
_audit_creation_date 2019-12-09
_audit_creation_method
;
Olex2 1.2
(compiled 2018.05.29 svn.r3508 for OlexSys, GUI svn.r5506)
;
_audit_update_record
;
2020-04-17 deposited with the CCDC.	2020-08-11 downloaded from the CCDC.
;
_cell_angle_alpha 90
_cell_angle_beta 114.545(7)
_cell_angle_gamma 90
_cell_formula_units_Z 4
_cell_length_a 13.9143(8)
_cell_length_b 9.1573(4)
_cell_length_c 12.6229(7)
_cell_measurement_reflns_used 3305
_cell_measurement_temperature 100.16(10)
_cell_measurement_theta_max 73.4680
_cell_measurement_theta_min 5.9450
_cell_volume 1463.04(16)
_computing_cell_refinement 'CrysAlisPro 1.171.39.46 (Rigaku OD, 2018)'
_computing_data_collection 'CrysAlisPro 1.171.39.46 (Rigaku OD, 2018)'
_computing_data_reduction 'CrysAlisPro 1.171.39.46 (Rigaku OD, 2018)'
_computing_molecular_graphics 'Olex2 (Dolomanov et al., 2009)'
_computing_publication_material 'Olex2 (Dolomanov et al., 2009)'
_computing_structure_refinement 'ShelXL (Sheldrick, 2015)'
_computing_structure_solution 'ShelXT (Sheldrick, 2015)'
_diffrn_ambient_environment N~2~
_diffrn_ambient_temperature 100.16(10)
_diffrn_detector 'CCD plate'
_diffrn_detector_area_resol_mean 10.4839
_diffrn_detector_type Atlas
_diffrn_measured_fraction_theta_full 1.000
_diffrn_measured_fraction_theta_max 0.982
_diffrn_measurement_details
;
List of Runs (angles in degrees, time in seconds):

  # Type    Start    End  Width  t~exp~   \w     \q     \k     \f   Frames
#--------------------------------------------------------------------------
  1  \w   -116.00 -17.00   1.00    1.00    --  -41.68 -38.00 120.00   99
  2  \w     27.00  98.00   1.00    1.00    --   41.68-125.00 -60.00   71
  3  \w      6.00  83.00   1.00    1.00    --   41.68 -99.00 150.00   77
  4  \w     78.00 178.00   1.00    1.00    --  106.01  30.00 -30.00  100
  5  \w     97.00 178.00   1.00    1.00    --  106.01 125.00-150.00   81
  6  \w     23.00 107.00   1.00    1.00    --  106.01 -94.00 -30.00   84
  7  \w     23.00 107.00   1.00    1.00    --  106.01 -94.00-150.00   84
  8  \w     97.00 178.00   1.00    1.00    --  106.01 125.00 -90.00   81
  9  \w    103.00 178.00   1.00    1.00    --  106.01  77.00-120.00   75
 10  \w     33.00 112.00   1.00    1.00    --  106.01-125.00  60.00   79
 11  \w     33.00 132.00   1.00    1.00    --  106.01 -45.00-150.00   99
 12  \w   -115.00 -14.00   1.00    1.00    --  -41.68 -57.00 -60.00  101
 13  \w   -115.00 -14.00   1.00    1.00    --  -41.68 -57.00-120.00  101
 14  \w   -115.00 -14.00   1.00    1.00    --  -41.68 -57.00  30.00  101
 15  \w     77.00 178.00   1.00    1.00    --  106.01  61.00-150.00  101
 16  \w     78.00 178.00   1.00    1.00    --  106.01  30.00  60.00  100
 17  \w     80.00 144.00   1.00    1.00    --  106.01  45.00 120.00   64
 18  \w     78.00 178.00   1.00    1.00    --  106.01  30.00-180.00  100
;
_diffrn_measurement_device 'four-circle diffractometer'
_diffrn_measurement_device_type 'SuperNova, Dual, Cu at home/near, Atlas'
_diffrn_measurement_method '\w scans'
_diffrn_orient_matrix_type 'CrysAlisPro convention (1999,Acta A55,543-557)'
_diffrn_orient_matrix_UB_11 -0.0372013000
_diffrn_orient_matrix_UB_12 0.1578445000
_diffrn_orient_matrix_UB_13 0.0026572000
_diffrn_orient_matrix_UB_21 0.0424883000
_diffrn_orient_matrix_UB_22 0.0451130000
_diffrn_orient_matrix_UB_23 -0.0901491000
_diffrn_orient_matrix_UB_31 -0.1078445000
_diffrn_orient_matrix_UB_32 -0.0367149000
_diffrn_orient_matrix_UB_33 -0.0992996000
_diffrn_radiation_monochromator mirror
_diffrn_radiation_probe x-ray
_diffrn_radiation_type CuK\a
_diffrn_radiation_wavelength 1.54184
_diffrn_reflns_av_R_equivalents 0.0874
_diffrn_reflns_av_unetI/netI 0.0640
_diffrn_reflns_Laue_measured_fraction_full 1.000
_diffrn_reflns_Laue_measured_fraction_max 0.982
_diffrn_reflns_limit_h_max 16
_diffrn_reflns_limit_h_min -17
_diffrn_reflns_limit_k_max 11
_diffrn_reflns_limit_k_min -11
_diffrn_reflns_limit_l_max 15
_diffrn_reflns_limit_l_min -15
_diffrn_reflns_number 14137
_diffrn_reflns_point_group_measured_fraction_full 1.000
_diffrn_reflns_point_group_measured_fraction_max 0.982
_diffrn_reflns_theta_full 67.684
_diffrn_reflns_theta_max 73.922
_diffrn_reflns_theta_min 3.492
_diffrn_source 'micro-focus sealed X-ray tube'
_diffrn_source_type 'SuperNova (Cu) X-ray Source'
_exptl_absorpt_coefficient_mu 1.826
_exptl_absorpt_correction_T_max 1.000
_exptl_absorpt_correction_T_min 0.804
_exptl_absorpt_correction_type gaussian
_exptl_absorpt_process_details
;
CrysAlisPro 1.171.39.46 (Rigaku Oxford Diffraction, 2018)
Numerical absorption correction based on gaussian integration over
			a multifaceted crystal model
Empirical absorption correction using spherical harmonics,
 implemented in SCALE3 ABSPACK scaling algorithm.
;
_exptl_crystal_colour 'clear light colourless'
_exptl_crystal_colour_lustre clear
_exptl_crystal_colour_modifier light
_exptl_crystal_colour_primary colourless
_exptl_crystal_density_diffrn 1.201
_exptl_crystal_description 'rect. Prism'
_exptl_crystal_F_000 576
_exptl_crystal_size_max 0.115
_exptl_crystal_size_mid 0.111
_exptl_crystal_size_min 0.06
_refine_diff_density_max 0.279
_refine_diff_density_min -0.288
_refine_diff_density_rms 0.059
_refine_ls_extinction_method none
_refine_ls_goodness_of_fit_ref 1.065
_refine_ls_hydrogen_treatment constr
_refine_ls_matrix_type full
_refine_ls_number_parameters 163
_refine_ls_number_reflns 2919
_refine_ls_number_restraints 0
_refine_ls_restrained_S_all 1.065
_refine_ls_R_factor_all 0.0711
_refine_ls_R_factor_gt 0.0438
_refine_ls_shift/su_max 0.000
_refine_ls_shift/su_mean 0.000
_refine_ls_structure_factor_coef Fsqd
_refine_ls_weighting_details 'w=1/[\s^2^(Fo^2^)+(0.0376P)^2^+0.0354P] where P=(Fo^2^+2Fc^2^)/3'
_refine_ls_weighting_scheme calc
_refine_ls_wR_factor_gt 0.0904
_refine_ls_wR_factor_ref 0.1026
_reflns_Friedel_coverage 0.000
_reflns_number_gt 2166
_reflns_number_total 2919
_reflns_threshold_expression 'I > 2\s(I)'
_cod_data_source_file d0dt02558e2.cif
_cod_data_source_block ms19
_cod_depositor_comments 'Adding full bibliography for 7705109--7705119.cif.'
_cod_original_cell_volume 1463.04(15)
_cod_database_code 7705110
_shelx_shelxl_version_number 2018/3
_chemical_oxdiff_formula 'C15 H24 N2 S'
_shelx_space_group_comment
;
The symmetry employed for this shelxl refinement is uniquely defined
by the following loop, which should always be used as a source of
symmetry information in preference to the above space-group names.
They are only intended as comments.
;
_reflns_odcompleteness_completeness 100.00
_reflns_odcompleteness_iscentric 1
_reflns_odcompleteness_theta 66.97
_olex2_refinement_description
;
1. Fixed Uiso
 At 1.2 times of:
  All C(H) groups, All C(H,H) groups
2.a Ternary CH refined with riding coordinates:
 C4(H4), C10(H10)
2.b Secondary CH2 refined with riding coordinates:
 C5(H5A,H5B), C6(H6A,H6B), C7(H7A,H7B), C8(H8A,H8B), C9(H9A,H9B), C11(H11A,
 H11B), C12(H12A,H12B), C13(H13A,H13B), C14(H14A,H14B), C15(H15A,H15B)
2.c Aromatic/amide H refined with riding coordinates:
 C2(H2), C3(H3)
;
_olex2_date_sample_data_collection 2019-08-01
_olex2_exptl_crystal_mounting_method 'mounted on a nylon loop'
_olex2_submission_special_instructions 'No special instructions were received'
_oxdiff_exptl_absorpt_empirical_details
;
Empirical correction (ABSPACK) includes:
- Absorption correction using spherical harmonics
- Frame scaling
- B-factor correction
;
_oxdiff_exptl_absorpt_empirical_full_max 1.365
_oxdiff_exptl_absorpt_empirical_full_min 0.600

loop_
_space_group_symop_operation_xyz
'x, y, z'
'-x, y+1/2, -z+1/2'
'-x, -y, -z'
'x, -y-1/2, z-1/2'

loop_
_atom_site_label
_atom_site_type_symbol
_atom_site_fract_x
_atom_site_fract_y
_atom_site_fract_z
_atom_site_U_iso_or_equiv
_atom_site_adp_type
_atom_site_occupancy
_atom_site_site_symmetry_order
_atom_site_calc_flag
_atom_site_refinement_flags_posn
_atom_site_refinement_flags_adp
_atom_site_refinement_flags_occupancy
_atom_site_disorder_assembly
_atom_site_disorder_group
S1 S 0.31062(4) 0.53186(6) 0.52579(5) 0.01773(14) Uani 1 1 d . . . . .
N1 N 0.28169(14) 0.67819(19) 0.69955(15) 0.0161(4) Uani 1 1 d . . . . .
N2 N 0.44244(14) 0.69262(19) 0.71343(15) 0.0162(4) Uani 1 1 d . . . . .
C1 C 0.34523(16) 0.6365(2) 0.64655(18) 0.0154(4) Uani 1 1 d . . . . .
C2 C 0.33957(17) 0.7600(2) 0.79783(18) 0.0186(5) Uani 1 1 d . . . . .
H2 H 0.313663 0.802005 0.849678 0.022 Uiso 1 1 calc R . . . .
C3 C 0.43858(17) 0.7690(2) 0.80655(19) 0.0191(5) Uani 1 1 d . . . . .
H3 H 0.495736 0.818655 0.865639 0.023 Uiso 1 1 calc R . . . .
C4 C 0.53512(16) 0.6881(2) 0.68551(18) 0.0170(5) Uani 1 1 d . . . . .
H4 H 0.522314 0.612339 0.624073 0.020 Uiso 1 1 calc R . . . .
C5 C 0.63390(17) 0.6451(2) 0.79276(19) 0.0191(5) Uani 1 1 d . . . . .
H5A H 0.644888 0.714529 0.856910 0.023 Uiso 1 1 calc R . . . .
H5B H 0.624498 0.546316 0.818847 0.023 Uiso 1 1 calc R . . . .
C6 C 0.73019(17) 0.6464(2) 0.7642(2) 0.0207(5) Uani 1 1 d . . . . .
H6A H 0.794009 0.620812 0.834777 0.025 Uiso 1 1 calc R . . . .
H6B H 0.721117 0.572061 0.703830 0.025 Uiso 1 1 calc R . . . .
C7 C 0.74499(18) 0.7954(3) 0.7207(2) 0.0225(5) Uani 1 1 d . . . . .
H7A H 0.807362 0.793490 0.701920 0.027 Uiso 1 1 calc R . . . .
H7B H 0.757872 0.869099 0.782486 0.027 Uiso 1 1 calc R . . . .
C8 C 0.64697(17) 0.8379(2) 0.61217(19) 0.0218(5) Uani 1 1 d . . . . .
H8A H 0.637754 0.768809 0.548321 0.026 Uiso 1 1 calc R . . . .
H8B H 0.656698 0.936887 0.586682 0.026 Uiso 1 1 calc R . . . .
C9 C 0.54802(17) 0.8358(2) 0.63654(19) 0.0195(5) Uani 1 1 d . . . . .
H9A H 0.553240 0.913753 0.693013 0.023 Uiso 1 1 calc R . . . .
H9B H 0.485035 0.855724 0.563492 0.023 Uiso 1 1 calc R . . . .
C10 C 0.16597(17) 0.6636(2) 0.64423(19) 0.0179(5) Uani 1 1 d . . . . .
H10 H 0.148174 0.569257 0.600340 0.021 Uiso 1 1 calc R . . . .
C11 C 0.11900(17) 0.7876(2) 0.5575(2) 0.0221(5) Uani 1 1 d . . . . .
H11A H 0.148711 0.784844 0.498577 0.026 Uiso 1 1 calc R . . . .
H11B H 0.138473 0.882288 0.598805 0.026 Uiso 1 1 calc R . . . .
C12 C -0.00104(18) 0.7752(3) 0.4968(2) 0.0265(6) Uani 1 1 d . . . . .
H12A H -0.020227 0.686705 0.447279 0.032 Uiso 1 1 calc R . . . .
H12B H -0.029763 0.861015 0.445618 0.032 Uiso 1 1 calc R . . . .
C13 C -0.05079(18) 0.7668(3) 0.5840(2) 0.0285(6) Uani 1 1 d . . . . .
H13A H -0.040779 0.861071 0.625554 0.034 Uiso 1 1 calc R . . . .
H13B H -0.127652 0.749257 0.541739 0.034 Uiso 1 1 calc R . . . .
C14 C -0.00144(18) 0.6445(3) 0.6720(2) 0.0282(6) Uani 1 1 d . . . . .
H14A H -0.018911 0.549171 0.631492 0.034 Uiso 1 1 calc R . . . .
H14B H -0.031705 0.646034 0.730493 0.034 Uiso 1 1 calc R . . . .
C15 C 0.11863(18) 0.6607(3) 0.7339(2) 0.0225(5) Uani 1 1 d . . . . .
H15A H 0.136555 0.752274 0.779720 0.027 Uiso 1 1 calc R . . . .
H15B H 0.148700 0.577991 0.788138 0.027 Uiso 1 1 calc R . . . .

loop_
_atom_site_aniso_label
_atom_site_aniso_U_11
_atom_site_aniso_U_22
_atom_site_aniso_U_33
_atom_site_aniso_U_23
_atom_site_aniso_U_13
_atom_site_aniso_U_12
S1 0.0178(3) 0.0187(3) 0.0165(3) -0.0026(2) 0.0069(2) -0.0014(2)
N1 0.0136(9) 0.0186(9) 0.0143(9) -0.0007(7) 0.0039(8) 0.0003(8)
N2 0.0139(9) 0.0168(9) 0.0172(9) -0.0018(7) 0.0058(8) 0.0005(8)
C1 0.0140(11) 0.0160(10) 0.0151(11) 0.0043(9) 0.0048(9) 0.0035(9)
C2 0.0213(12) 0.0177(11) 0.0157(11) -0.0020(9) 0.0068(10) 0.0029(10)
C3 0.0168(12) 0.0195(11) 0.0175(11) -0.0037(9) 0.0037(9) 0.0009(9)
C4 0.0148(11) 0.0197(11) 0.0171(11) -0.0016(9) 0.0072(9) 0.0000(9)
C5 0.0175(12) 0.0187(11) 0.0190(11) -0.0003(9) 0.0055(10) -0.0008(9)
C6 0.0161(12) 0.0212(12) 0.0228(12) -0.0027(9) 0.0062(10) 0.0000(10)
C7 0.0183(12) 0.0222(12) 0.0299(13) -0.0025(10) 0.0128(10) -0.0033(10)
C8 0.0232(13) 0.0211(12) 0.0232(12) 0.0015(10) 0.0119(11) -0.0002(10)
C9 0.0168(12) 0.0202(12) 0.0203(12) 0.0019(9) 0.0064(10) 0.0018(9)
C10 0.0128(11) 0.0191(11) 0.0198(11) -0.0007(9) 0.0048(9) 0.0006(9)
C11 0.0197(13) 0.0222(12) 0.0237(12) 0.0016(10) 0.0084(10) 0.0010(10)
C12 0.0175(12) 0.0319(15) 0.0279(13) 0.0024(11) 0.0070(10) 0.0046(10)
C13 0.0165(13) 0.0363(15) 0.0325(14) 0.0003(11) 0.0099(11) 0.0053(11)
C14 0.0238(14) 0.0315(14) 0.0365(14) 0.0022(11) 0.0197(12) 0.0019(11)
C15 0.0200(12) 0.0264(13) 0.0227(12) 0.0037(10) 0.0104(10) 0.0048(10)

loop_
_atom_type_symbol
_atom_type_description
_atom_type_scat_dispersion_real
_atom_type_scat_dispersion_imag
_atom_type_scat_source
C C 0.0181 0.0091 'International Tables Vol C Tables 4.2.6.8 and 6.1.1.4'
H H 0.0000 0.0000 'International Tables Vol C Tables 4.2.6.8 and 6.1.1.4'
N N 0.0311 0.0180 'International Tables Vol C Tables 4.2.6.8 and 6.1.1.4'
S S 0.3331 0.5567 'International Tables Vol C Tables 4.2.6.8 and 6.1.1.4'

loop_
_exptl_crystal_face_index_h
_exptl_crystal_face_index_k
_exptl_crystal_face_index_l
_exptl_crystal_face_perp_dist
-6 0 -3 0.0464
-3 5 0 0.0563
5 2 3 0.0779
3 -5 0 0.0248
-6 -1 7 0.0033
-4 -2 -5 0.0306
-9 1 4 0.0441
-2 3 7 0.0738
8 -2 -5 0.0177

loop_
_geom_angle_atom_site_label_1
_geom_angle_atom_site_label_2
_geom_angle_atom_site_label_3
_geom_angle
_geom_angle_site_symmetry_1
_geom_angle_site_symmetry_3
_geom_angle_publ_flag
C1 N1 C2 109.63(18) . . ?
C1 N1 C10 123.06(18) . . ?
C2 N1 C10 126.08(17) . . ?
C1 N2 C3 109.69(17) . . ?
C1 N2 C4 125.73(17) . . ?
C3 N2 C4 124.25(18) . . ?
N1 C1 S1 126.83(16) . . ?
N2 C1 S1 127.53(15) . . ?
N2 C1 N1 105.61(18) . . ?
C3 C2 N1 107.63(18) . . ?
C2 C3 N2 107.44(19) . . ?
N2 C4 C5 110.51(17) . . ?
N2 C4 C9 109.51(17) . . ?
C5 C4 C9 111.91(18) . . ?
C6 C5 C4 110.12(17) . . ?
C7 C6 C5 110.94(18) . . ?
C6 C7 C8 110.40(18) . . ?
C7 C8 C9 111.05(18) . . ?
C4 C9 C8 111.03(17) . . ?
N1 C10 C11 109.35(17) . . ?
N1 C10 C15 111.95(18) . . ?
C11 C10 C15 110.90(18) . . ?
C10 C11 C12 111.03(19) . . ?
C11 C12 C13 111.8(2) . . ?
C14 C13 C12 111.17(19) . . ?
C13 C14 C15 111.49(19) . . ?
C10 C15 C14 109.84(19) . . ?

loop_
_geom_bond_atom_site_label_1
_geom_bond_atom_site_label_2
_geom_bond_distance
_geom_bond_site_symmetry_2
_geom_bond_publ_flag
S1 C1 1.692(2) . ?
N1 C1 1.366(2) . ?
N1 C2 1.385(3) . ?
N1 C10 1.471(3) . ?
N2 C1 1.363(3) . ?
N2 C3 1.388(3) . ?
N2 C4 1.472(3) . ?
C2 C3 1.338(3) . ?
C4 C5 1.527(3) . ?
C4 C9 1.528(3) . ?
C5 C6 1.525(3) . ?
C6 C7 1.517(3) . ?
C7 C8 1.528(3) . ?
C8 C9 1.531(3) . ?
C10 C11 1.524(3) . ?
C10 C15 1.528(3) . ?
C11 C12 1.525(3) . ?
C12 C13 1.526(3) . ?
C13 C14 1.525(3) . ?
C14 C15 1.529(3) . ?

loop_
_exptl_oxdiff_crystal_face_indexfrac_h
_exptl_oxdiff_crystal_face_indexfrac_k
_exptl_oxdiff_crystal_face_indexfrac_l
_exptl_oxdiff_crystal_face_x
_exptl_oxdiff_crystal_face_y
_exptl_oxdiff_crystal_face_z
-6.0632 -0.4239 -3.2139 0.1501 0.0130 0.9886
-3.3710 5.4575 0.2712 0.9876 0.0785 0.1362
5.3190 2.0683 3.4327 0.1377 0.0098 -0.9904
3.2990 -5.4847 -0.3174 -0.9893 -0.0786 -0.1229
-6.4071 -1.1347 7.4700 0.0791 -0.9968 -0.0091
-3.7947 -1.8709 -4.9147 -0.1672 0.1974 0.9660
-8.7477 1.4141 3.8214 0.5588 -0.6524 0.5120
-1.8861 2.7022 7.1660 0.5157 -0.6042 -0.6074
8.3841 -1.7827 -4.7932 -0.6060 0.7079 -0.3628
